data_4514833
loop_
_publ_author_name
'Duhamel, Thomas'
'Mart\'inez, Mario D.'
'Sideri, Ioanna K.'
'Mu\~niz, Kilian'

_publ_section_title
;
 1,3-Diamine Formation from an Interrupted Hofmann--L\"offler Reaction:
 Iodine Catalyst Turnover through Ritter-Type Amination
;
_journal_issue 9
_journal_name_full 'ACS Catalysis'
_journal_page_first 7741
_journal_paper_doi 10.1021/acscatal.9b01566
_journal_volume 9
_journal_year 2019
_chemical_absolute_configuration ad
_chemical_formula_sum 'C29 H47 N3 O6 S'
_chemical_formula_weight 565.75
_space_group_IT_number 1
_space_group_name_Hall 'P 1'
_space_group_name_H-M_alt 'P 1'
_symmetry_cell_setting triclinic
_symmetry_space_group_name_Hall 'P 1'
_symmetry_space_group_name_H-M 'P 1'
_atom_sites_solution_hydrogens mixed
_audit_creation_method SHELXL-2018/3
_cell_angle_alpha 98.320(3)
_cell_angle_beta 100.672(3)
_cell_angle_gamma 103.356(3)
_cell_formula_units_Z 2
_cell_length_a 7.0841(2)
_cell_length_b 14.1779(5)
_cell_length_c 15.2277(7)
_cell_measurement_reflns_used 10206
_cell_measurement_temperature 100(2)
_cell_measurement_theta_max 27.3090
_cell_measurement_theta_min 1.8230
_cell_volume 1433.94(10)
_computing_cell_refinement 'CrysAlisPro 1.171.39.46 (Rigaku OD, 2018)'
_computing_data_collection 'CrysAlisPro 1.171.39.46 (Rigaku OD, 2018)'
_computing_data_reduction 'CrysAlisPro 1.171.39.46 (Rigaku OD, 2018)'
_computing_structure_refinement 'SHELXL-2018/3 (Sheldrick, 2018)'
_computing_structure_solution SIR2014
_diffrn_ambient_temperature 100(2)
_diffrn_detector_area_resol_mean 5.8140
_diffrn_detector_type 'PILATUS 200K'
_diffrn_measured_fraction_theta_full 0.989
_diffrn_measured_fraction_theta_max 0.832
_diffrn_measurement_device_type '1/4chi goniometer'
_diffrn_measurement_method
;
 Fullsphere data collection, phi and omega scans
;
_diffrn_measurement_specimen_support 'magnetic support with MicroMount'
_diffrn_radiation_monochromator 'Confocal Max Flux optic'
_diffrn_radiation_type MoK\a
_diffrn_radiation_wavelength 0.7107
_diffrn_reflns_av_unetI/netI 0.0477
_diffrn_reflns_Laue_measured_fraction_full 0.989
_diffrn_reflns_Laue_measured_fraction_max 0.832
_diffrn_reflns_limit_h_max 9
_diffrn_reflns_limit_h_min -8
_diffrn_reflns_limit_k_max 18
_diffrn_reflns_limit_k_min -18
_diffrn_reflns_limit_l_max 19
_diffrn_reflns_limit_l_min -19
_diffrn_reflns_number 16813
_diffrn_reflns_point_group_measured_fraction_full 0.844
_diffrn_reflns_point_group_measured_fraction_max 0.685
_diffrn_reflns_theta_full 25.242
_diffrn_reflns_theta_max 27.905
_diffrn_reflns_theta_min 1.837
_diffrn_source 'Microfocus rotating anode X-ray tube'
_diffrn_source_current 24
_diffrn_source_power 50
_diffrn_source_size '0.2 mm x 0.2 mm fine focus'
_diffrn_source_type 'Rigaku MicroMax-007HF'
_exptl_absorpt_coefficient_mu 0.160
_exptl_absorpt_correction_T_max 0.992
_exptl_absorpt_correction_T_min 0.763
_exptl_absorpt_correction_type multi-scan
_exptl_absorpt_process_details
;
CrysAlisPro 1.171.39.46 (Rigaku Oxford Diffraction, 2018)
Empirical absorption correction using spherical harmonics,
 implemented in SCALE3 ABSPACK scaling algorithm.
;
_exptl_crystal_colour colourless
_exptl_crystal_density_diffrn 1.310
_exptl_crystal_description block
_exptl_crystal_F_000 612
_exptl_crystal_size_max 0.10
_exptl_crystal_size_mid 0.10
_exptl_crystal_size_min 0.05
_refine_diff_density_max 0.397
_refine_diff_density_min -0.347
_refine_diff_density_rms 0.053
_refine_ls_abs_structure_details
;
 Classical Flack method preferred over Parsons because s.u. lower.
;
_refine_ls_abs_structure_Flack 0.07(4)
_refine_ls_extinction_method none
_refine_ls_goodness_of_fit_ref 0.970
_refine_ls_hydrogen_treatment noref
_refine_ls_matrix_type full
_refine_ls_number_parameters 760
_refine_ls_number_reflns 16813
_refine_ls_number_restraints 10
_refine_ls_restrained_S_all 0.969
_refine_ls_R_factor_all 0.0555
_refine_ls_R_factor_gt 0.0437
_refine_ls_shift/su_max 0.000
_refine_ls_shift/su_mean 0.000
_refine_ls_structure_factor_coef Fsqd
_refine_ls_weighting_details 'w=1/[\s^2^(Fo^2^)+(0.0694P)^2^] where P=(Fo^2^+2Fc^2^)/3'
_refine_ls_weighting_scheme calc
_refine_ls_wR_factor_gt 0.1018
_refine_ls_wR_factor_ref 0.1047
_reflns_Friedel_coverage 0.647
_reflns_Friedel_fraction_full 0.699
_reflns_Friedel_fraction_max 0.538
_reflns_number_gt 13658
_reflns_number_total 16813
_reflns_threshold_expression 'I > 2\s(I)'
_cod_data_source_file cs9b01566_si_004.cif
_cod_data_source_block 0818m429
_cod_depositor_comments
;
The following automatic conversions were performed:

'_symmetry_cell_setting' value 'Triclinic' changed to 'triclinic'
according to
/home/data/users/saulius/crontab/automatic-downloads/current/ACS/lib/dictionaries/cif_core.dic
dictionary named 'cif_core.dic' version 2.4.2 from 2011-04-26.

'_exptl_absorpt_correction_type' value 'Multi-scan' changed to
'multi-scan' according to
/home/data/users/saulius/crontab/automatic-downloads/current/ACS/lib/dictionaries/cif_core.dic
dictionary named 'cif_core.dic' version 2.4.2 from 2011-04-26.

Automatic conversion script
Id: cif_fix_values 4973 2017-02-22 13:04:09Z antanas 
;
_cod_original_sg_symbol_H-M P1
_cod_database_code 4514833
_shelx_shelxl_version_number 2018/3
_shelx_space_group_comment
;
The symmetry employed for this shelxl refinement is uniquely defined
by the following loop, which should always be used as a source of
symmetry information in preference to the above space-group names.
They are only intended as comments.
;
_shelx_estimated_absorpt_t_min 0.969
_shelx_estimated_absorpt_t_max 0.992

loop_
_space_group_symop_operation_xyz
'x, y, z'

loop_
_atom_site_label
_atom_site_type_symbol
_atom_site_fract_x
_atom_site_fract_y
_atom_site_fract_z
_atom_site_U_iso_or_equiv
_atom_site_adp_type
_atom_site_occupancy
_atom_site_site_symmetry_order
_atom_site_calc_flag
_atom_site_refinement_flags_posn
_atom_site_refinement_flags_adp
N1A N 0.3670(5) 0.5773(3) 0.1731(2) 0.0214(8) Uani 1 1 d . .
S1A S 0.45643(16) 0.48354(8) 0.18474(8) 0.0247(3) Uani 1 1 d . .
O1A O 0.6019(5) 0.4793(3) 0.1309(2) 0.0334(8) Uani 1 1 d . .
H3B H 0.323(7) 0.347(4) 0.119(4) 0.031(15) Uiso 1 1 d . .
N3B N 0.4265(6) 0.2783(3) 0.5601(2) 0.0191(8) Uani 1 1 d . .
O3B O 0.7469(4) 0.2977(2) 0.5472(2) 0.0277(8) Uani 1 1 d . .
H3A H 0.839(8) 0.682(5) 0.883(4) 0.045(16) Uiso 1 1 d . .
N3A N 0.4339(6) 0.7264(3) 0.4507(2) 0.0199(9) Uani 1 1 d . .
O3A O 0.7380(4) 0.6977(3) 0.4734(2) 0.0273(8) Uani 1 1 d . .
H11B H 0.338(6) 0.713(3) 0.461(3) 0.002(12) Uiso 1 1 d . .
H11A H 0.325(8) 0.301(4) 0.539(4) 0.036(15) Uiso 1 1 d . .
H12W H 0.830(9) 0.479(4) 0.332(4) 0.047(18) Uiso 1 1 d . .
H11W H 0.993(9) 0.538(5) 0.409(5) 0.059(19) Uiso 1 1 d . .
C1A C 0.3193(6) 0.6355(3) 0.2517(3) 0.0197(10) Uani 1 1 d . .
H1A H 0.299554 0.593233 0.296504 0.024 Uiso 1 1 calc R U
C2A C 0.4940(6) 0.7252(3) 0.2970(3) 0.0192(9) Uani 1 1 d . .
H2AA H 0.520294 0.766501 0.252818 0.023 Uiso 1 1 calc R U
H2AB H 0.611912 0.702933 0.316294 0.023 Uiso 1 1 calc R U
N2A N 0.2686(7) 0.3890(3) 0.1355(3) 0.0311(10) Uani 1 1 d . .
O2A O 0.5187(5) 0.4883(2) 0.2802(2) 0.0288(8) Uani 1 1 d . .
H22W H 0.957(8) 0.656(4) 0.506(3) 0.028(14) Uiso 1 1 d . .
H21W H 1.066(8) 0.605(4) 0.560(4) 0.046(17) Uiso 1 1 d . .
C3A C 0.4549(6) 0.7872(3) 0.3801(3) 0.0184(10) Uani 1 1 d . .
C4A C 0.6340(6) 0.8788(3) 0.4213(3) 0.0208(10) Uani 1 1 d . .
H4AA H 0.617219 0.910233 0.479240 0.025 Uiso 1 1 calc R U
H4AB H 0.755046 0.857268 0.432900 0.025 Uiso 1 1 calc R U
O4A O 0.2794(5) 1.1799(2) 0.1111(2) 0.0310(8) Uani 1 1 d . .
C5A C 0.6567(6) 0.9538(3) 0.3602(3) 0.0226(10) Uani 1 1 d . .
H5AA H 0.692352 0.925448 0.305766 0.027 Uiso 1 1 calc R U
H5AB H 0.764674 1.011247 0.391697 0.027 Uiso 1 1 calc R U
C6A C 0.4681(6) 0.9864(3) 0.3327(3) 0.0189(10) Uani 1 1 d . .
H6A H 0.439824 1.020521 0.387527 0.023 Uiso 1 1 calc R U
C7A C 0.4906(6) 1.0565(3) 0.2667(3) 0.0204(10) Uani 1 1 d . .
H7A H 0.514725 1.019406 0.212265 0.024 Uiso 1 1 calc R U
C8A C 0.6559(7) 1.1537(4) 0.2944(3) 0.0273(11) Uani 1 1 d . .
H8AA H 0.785343 1.142057 0.293620 0.033 Uiso 1 1 calc R U
H8AB H 0.659025 1.188455 0.354604 0.033 Uiso 1 1 calc R U
C9A C 0.5953(7) 1.2117(4) 0.2205(3) 0.0301(12) Uani 1 1 d . .
H9AA H 0.615994 1.280683 0.247280 0.036 Uiso 1 1 calc R U
H9AB H 0.673118 1.207720 0.174630 0.036 Uiso 1 1 calc R U
C10A C 0.3746(7) 1.1632(3) 0.1784(3) 0.0249(10) Uani 1 1 d . .
C11A C 0.3000(7) 1.0884(3) 0.2348(3) 0.0227(10) Uani 1 1 d . .
C12A C 0.1322(6) 0.9985(3) 0.1862(3) 0.0235(10) Uani 1 1 d . .
H12A H 0.164740 0.967371 0.132033 0.028 Uiso 1 1 calc R U
H12B H 0.010865 1.018226 0.167610 0.028 Uiso 1 1 calc R U
C13A C 0.1001(6) 0.9252(3) 0.2501(3) 0.0250(10) Uani 1 1 d . .
H13A H -0.002687 0.866276 0.217270 0.030 Uiso 1 1 calc R U
H13B H 0.053030 0.954510 0.300518 0.030 Uiso 1 1 calc R U
C14A C 0.2904(6) 0.8952(3) 0.2883(3) 0.0182(10) Uani 1 1 d . .
H14A H 0.326771 0.861102 0.235768 0.022 Uiso 1 1 calc R U
C15A C 0.2584(6) 0.8199(3) 0.3533(3) 0.0177(9) Uani 1 1 d . .
C16A C 0.0876(6) 0.7268(3) 0.3054(3) 0.0192(10) Uani 1 1 d . .
H16A H 0.063020 0.684968 0.349376 0.023 Uiso 1 1 calc R U
H16B H -0.032552 0.747182 0.285964 0.023 Uiso 1 1 calc R U
C17A C 0.1267(6) 0.6659(3) 0.2232(3) 0.0200(10) Uani 1 1 d . .
H17A H 0.138432 0.704525 0.175913 0.024 Uiso 1 1 calc R U
H17B H 0.016178 0.607431 0.198994 0.024 Uiso 1 1 calc R U
C18A C 0.5707(7) 0.6868(3) 0.4909(3) 0.0223(10) Uani 1 1 d . .
C19A C 0.5147(6) 0.6283(3) 0.5613(3) 0.0254(11) Uani 1 1 d . .
H19A H 0.631907 0.616757 0.595981 0.038 Uiso 1 1 calc R U
H19B H 0.421630 0.566190 0.531534 0.038 Uiso 1 1 calc R U
H19C H 0.454764 0.664666 0.601203 0.038 Uiso 1 1 calc R U
C20A C 0.3064(7) 0.5919(3) 0.0790(3) 0.0258(11) Uani 1 1 d . .
H20D H 0.165408 0.588433 0.065776 0.031 Uiso 1 1 calc R U
H20E H 0.326244 0.538576 0.037140 0.031 Uiso 1 1 calc R U
C21A C 0.2404(7) 1.1493(4) 0.3120(3) 0.0276(11) Uani 1 1 d . .
H21A H 0.121685 1.167382 0.287676 0.041 Uiso 1 1 calc R U
H21B H 0.346221 1.207982 0.338916 0.041 Uiso 1 1 calc R U
H21C H 0.216064 1.110585 0.357449 0.041 Uiso 1 1 calc R U
C22A C 0.1988(6) 0.8675(3) 0.4379(3) 0.0215(10) Uani 1 1 d . .
H22A H 0.158549 0.818114 0.472633 0.032 Uiso 1 1 calc R U
H22B H 0.090197 0.895329 0.418982 0.032 Uiso 1 1 calc R U
H22C H 0.310506 0.918732 0.474894 0.032 Uiso 1 1 calc R U
C23A C 0.4204(7) 0.6894(4) 0.0626(3) 0.0248(11) Uani 1 1 d . .
C24A C 0.6262(7) 0.7081(4) 0.0706(3) 0.0293(12) Uani 1 1 d . .
H24A H 0.692587 0.661941 0.087876 0.035 Uiso 1 1 calc R U
C25A C 0.7297(8) 0.7954(4) 0.0528(4) 0.0386(14) Uani 1 1 d . .
H25A H 0.866110 0.807152 0.057121 0.046 Uiso 1 1 calc R U
C26A C 0.6348(9) 0.8658(4) 0.0285(4) 0.0399(14) Uani 1 1 d . .
H26A H 0.706951 0.924477 0.016891 0.048 Uiso 1 1 calc R U
C27A C 0.4352(9) 0.8486(4) 0.0218(4) 0.0374(13) Uani 1 1 d . .
H27A H 0.370789 0.896245 0.006893 0.045 Uiso 1 1 calc R U
C28A C 0.3267(8) 0.7592(4) 0.0375(3) 0.0308(12) Uani 1 1 d . .
H28A H 0.189551 0.746885 0.030726 0.037 Uiso 1 1 calc R U
C29A C 0.0990(8) 0.3721(4) 0.1783(4) 0.0394(13) Uani 1 1 d . .
H29A H 0.003016 0.311590 0.146366 0.059 Uiso 1 1 calc R U
H29B H 0.038753 0.426043 0.176145 0.059 Uiso 1 1 calc R U
H29C H 0.143528 0.367449 0.240674 0.059 Uiso 1 1 calc R U
N1B N 0.6567(5) 0.4337(3) 0.8365(2) 0.0202(8) Uani 1 1 d . .
S1B S 0.82050(15) 0.52847(8) 0.82531(7) 0.0222(3) Uani 1 1 d . .
O1B O 0.7983(4) 0.5244(2) 0.7292(2) 0.0267(7) Uani 1 1 d . .
C1B C 0.5060(6) 0.3698(3) 0.7565(3) 0.0192(10) Uani 1 1 d . .
H1B H 0.495767 0.409040 0.708673 0.023 Uiso 1 1 calc R U
C2B C 0.5740(6) 0.2806(3) 0.7190(3) 0.0185(9) Uani 1 1 d . .
H2BA H 0.586227 0.240148 0.764915 0.022 Uiso 1 1 calc R U
H2BB H 0.704484 0.303426 0.706462 0.022 Uiso 1 1 calc R U
N2B N 0.7543(6) 0.6209(3) 0.8749(3) 0.0280(9) Uani 1 1 d . .
O2B O 1.0139(4) 0.5350(2) 0.8774(2) 0.0294(8) Uani 1 1 d . .
C3B C 0.4283(6) 0.2170(3) 0.6312(3) 0.0180(9) Uani 1 1 d . .
C4B C 0.4988(6) 0.1261(3) 0.5993(3) 0.0198(10) Uani 1 1 d . .
H4BA H 0.422368 0.094662 0.538100 0.024 Uiso 1 1 calc R U
H4BB H 0.637458 0.147741 0.596441 0.024 Uiso 1 1 calc R U
O4B O -0.0201(5) -0.1782(2) 0.8752(2) 0.0331(8) Uani 1 1 d . .
C5B C 0.4785(6) 0.0497(3) 0.6606(3) 0.0197(9) Uani 1 1 d . .
H5BA H 0.514410 -0.007897 0.633359 0.024 Uiso 1 1 calc R U
H5BB H 0.570765 0.077500 0.719199 0.024 Uiso 1 1 calc R U
C6B C 0.2687(6) 0.0180(3) 0.6752(3) 0.0170(9) Uani 1 1 d . .
H6B H 0.178089 -0.014870 0.616379 0.020 Uiso 1 1 calc R U
C7B C 0.2529(6) -0.0534(3) 0.7407(3) 0.0200(10) Uani 1 1 d . .
H7B H 0.341364 -0.017585 0.799245 0.024 Uiso 1 1 calc R U
C8B C 0.3059(7) -0.1519(3) 0.7191(3) 0.0266(11) Uani 1 1 d . .
H8BA H 0.449071 -0.142220 0.731620 0.032 Uiso 1 1 calc R U
H8BB H 0.249351 -0.183804 0.655786 0.032 Uiso 1 1 calc R U
C9B C 0.2120(8) -0.2134(4) 0.7835(4) 0.0315(12) Uani 1 1 d . .
H9BA H 0.145103 -0.280681 0.751607 0.038 Uiso 1 1 calc R U
H9BB H 0.313097 -0.215160 0.835290 0.038 Uiso 1 1 calc R U
C10B C 0.0628(7) -0.1611(3) 0.8144(3) 0.0254(11) Uani 1 1 d . .
C11B C 0.0415(6) -0.0837(3) 0.7580(3) 0.0210(10) Uani 1 1 d . .
C12B C -0.0106(6) 0.0076(3) 0.8014(3) 0.0218(10) Uani 1 1 d . .
H12C H 0.079823 0.035810 0.860358 0.026 Uiso 1 1 calc R U
H12D H -0.144966 -0.010923 0.810848 0.026 Uiso 1 1 calc R U
C13B C 0.0040(6) 0.0842(3) 0.7405(3) 0.0224(10) Uani 1 1 d . .
H13C H -0.016842 0.144056 0.772325 0.027 Uiso 1 1 calc R U
H13D H -0.101834 0.059323 0.685877 0.027 Uiso 1 1 calc R U
C14B C 0.2043(6) 0.1103(3) 0.7127(3) 0.0187(9) Uani 1 1 d . .
H14B H 0.304324 0.144112 0.768739 0.022 Uiso 1 1 calc R U
C15B C 0.2115(6) 0.1851(3) 0.6469(3) 0.0181(10) Uani 1 1 d . .
C16B C 0.1557(6) 0.2786(3) 0.6876(3) 0.0208(10) Uani 1 1 d . .
H16C H 0.150024 0.320579 0.642746 0.025 Uiso 1 1 calc R U
H16D H 0.023590 0.258806 0.699280 0.025 Uiso 1 1 calc R U
C17B C 0.2997(6) 0.3384(3) 0.7754(3) 0.0206(10) Uani 1 1 d . .
H17C H 0.257400 0.396224 0.796850 0.025 Uiso 1 1 calc R U
H17D H 0.302191 0.298671 0.822216 0.025 Uiso 1 1 calc R U
C18B C 0.5843(6) 0.3163(3) 0.5273(3) 0.0199(10) Uani 1 1 d . .
C19B C 0.5550(6) 0.3860(3) 0.4628(3) 0.0244(10) Uani 1 1 d . .
H19D H 0.416630 0.384618 0.447234 0.037 Uiso 1 1 calc R U
H19E H 0.597783 0.365816 0.408547 0.037 Uiso 1 1 calc R U
H19F H 0.632127 0.451931 0.491799 0.037 Uiso 1 1 calc R U
C20B C -0.1176(7) -0.1398(4) 0.6711(3) 0.0295(11) Uani 1 1 d . .
H20A H -0.123651 -0.097727 0.627210 0.044 Uiso 1 1 calc R U
H20B H -0.245089 -0.158617 0.686139 0.044 Uiso 1 1 calc R U
H20C H -0.083069 -0.197902 0.646010 0.044 Uiso 1 1 calc R U
C21B C 0.0605(6) 0.1375(3) 0.5550(3) 0.0206(10) Uani 1 1 d . .
H21D H -0.071243 0.118415 0.565549 0.031 Uiso 1 1 calc R U
H21E H 0.093988 0.080248 0.527230 0.031 Uiso 1 1 calc R U
H21F H 0.065258 0.184410 0.515351 0.031 Uiso 1 1 calc R U
C22B C 0.6563(6) 0.4162(3) 0.9296(3) 0.0207(10) Uani 1 1 d . .
H22D H 0.525239 0.413606 0.941250 0.025 Uiso 1 1 calc R U
H22E H 0.751141 0.471274 0.973011 0.025 Uiso 1 1 calc R U
C23B C 0.7087(6) 0.3218(3) 0.9444(3) 0.0209(10) Uani 1 1 d . .
C24B C 0.8943(7) 0.3093(4) 0.9350(3) 0.0245(11) Uani 1 1 d . .
H24B H 0.984634 0.359049 0.918911 0.029 Uiso 1 1 calc R U
C25B C 0.9441(7) 0.2231(4) 0.9495(3) 0.0299(12) Uani 1 1 d . .
H25B H 1.068544 0.215777 0.943597 0.036 Uiso 1 1 calc R U
C26B C 0.8125(8) 0.1482(4) 0.9725(3) 0.0314(12) Uani 1 1 d . .
H26B H 0.847138 0.090421 0.981883 0.038 Uiso 1 1 calc R U
C27B C 0.6290(8) 0.1596(4) 0.9813(3) 0.0309(12) Uani 1 1 d . .
H27B H 0.538093 0.109067 0.996026 0.037 Uiso 1 1 calc R U
C28B C 0.5789(7) 0.2467(4) 0.9684(3) 0.0261(11) Uani 1 1 d . .
H28B H 0.455786 0.254373 0.976162 0.031 Uiso 1 1 calc R U
C29B C 0.5586(8) 0.6336(4) 0.8328(4) 0.0365(13) Uani 1 1 d . .
H29D H 0.537921 0.691741 0.866289 0.055 Uiso 1 1 calc R U
H29E H 0.455298 0.576869 0.834104 0.055 Uiso 1 1 calc R U
H29F H 0.555628 0.640600 0.770864 0.055 Uiso 1 1 calc R U
O1W O 0.9506(6) 0.4837(3) 0.3590(3) 0.0348(9) Uani 1 1 d . .
O2W O 1.0674(5) 0.6407(3) 0.5126(2) 0.0308(8) Uani 1 1 d . .
O3W O 1.1201(5) 0.5249(3) 0.6407(3) 0.0380(9) Uani 1 1 d D .
H32W H 1.021(5) 0.522(3) 0.665(3) 0.028(14) Uiso 1 1 d D .
H31W H 1.107(8) 0.473(3) 0.604(4) 0.09(3) Uiso 1 1 d D .
O4W O 1.0714(5) 0.3655(3) 0.4831(3) 0.0377(9) Uani 1 1 d D .
H42W H 0.977(5) 0.342(3) 0.505(2) 0.08(2) Uiso 1 1 d D .
H41W H 1.040(6) 0.389(3) 0.437(2) 0.015(12) Uiso 1 1 d D .

loop_
_atom_site_aniso_label
_atom_site_aniso_U_11
_atom_site_aniso_U_22
_atom_site_aniso_U_33
_atom_site_aniso_U_23
_atom_site_aniso_U_13
_atom_site_aniso_U_12
N1A 0.031(2) 0.017(2) 0.0163(19) 0.0023(16) 0.0055(16) 0.0070(16)
S1A 0.0311(7) 0.0215(6) 0.0233(7) 0.0041(5) 0.0060(5) 0.0106(5)
O1A 0.0344(18) 0.035(2) 0.034(2) 0.0015(17) 0.0122(15) 0.0162(16)
N3B 0.0166(19) 0.022(2) 0.018(2) 0.0027(17) 0.0029(16) 0.0053(17)
O3B 0.0176(17) 0.038(2) 0.0335(19) 0.0157(16) 0.0114(14) 0.0089(14)
N3A 0.015(2) 0.025(2) 0.022(2) 0.0044(17) 0.0064(17) 0.0080(18)
O3A 0.0200(17) 0.035(2) 0.0285(18) 0.0050(15) 0.0034(13) 0.0130(14)
C1A 0.026(2) 0.016(2) 0.017(2) 0.000(2) 0.0045(19) 0.0065(18)
C2A 0.017(2) 0.022(2) 0.020(2) 0.0040(19) 0.0048(18) 0.0070(18)
N2A 0.041(3) 0.020(2) 0.033(3) 0.0018(19) 0.013(2) 0.009(2)
O2A 0.0384(18) 0.0284(19) 0.0262(19) 0.0090(16) 0.0089(15) 0.0184(15)
C3A 0.018(2) 0.018(2) 0.018(2) 0.002(2) 0.0038(18) 0.0050(18)
C4A 0.016(2) 0.022(2) 0.022(2) 0.000(2) 0.0013(18) 0.0059(18)
O4A 0.0346(19) 0.030(2) 0.034(2) 0.0160(16) 0.0102(16) 0.0108(15)
C5A 0.013(2) 0.026(3) 0.025(3) -0.001(2) 0.0030(18) 0.0029(18)
C6A 0.017(2) 0.020(2) 0.018(2) 0.0014(19) 0.0054(17) 0.0035(18)
C7A 0.015(2) 0.022(3) 0.024(3) 0.000(2) 0.0053(18) 0.0053(18)
C8A 0.023(2) 0.028(3) 0.030(3) 0.004(2) 0.008(2) 0.003(2)
C9A 0.027(3) 0.028(3) 0.035(3) 0.008(2) 0.011(2) 0.002(2)
C10A 0.030(3) 0.019(2) 0.029(3) 0.005(2) 0.013(2) 0.009(2)
C11A 0.023(2) 0.019(2) 0.027(3) 0.006(2) 0.0069(19) 0.0065(19)
C12A 0.021(2) 0.024(2) 0.026(3) 0.010(2) 0.0013(19) 0.0063(19)
C13A 0.018(2) 0.025(3) 0.031(3) 0.010(2) 0.0023(19) 0.0032(19)
C14A 0.014(2) 0.023(2) 0.018(2) 0.003(2) 0.0046(17) 0.0061(18)
C15A 0.016(2) 0.019(2) 0.019(2) 0.0030(19) 0.0059(17) 0.0064(18)
C16A 0.016(2) 0.020(2) 0.025(2) 0.010(2) 0.0049(18) 0.0079(18)
C17A 0.016(2) 0.018(2) 0.022(2) 0.0035(19) 0.0000(18) -0.0001(18)
C18A 0.023(3) 0.024(3) 0.018(2) -0.004(2) 0.0003(19) 0.009(2)
C19A 0.025(2) 0.025(3) 0.028(3) 0.007(2) 0.001(2) 0.011(2)
C20A 0.028(2) 0.027(3) 0.022(3) 0.002(2) 0.0046(19) 0.009(2)
C21A 0.026(2) 0.026(3) 0.034(3) 0.005(2) 0.010(2) 0.011(2)
C22A 0.020(2) 0.024(3) 0.024(3) 0.008(2) 0.0077(19) 0.0093(19)
C23A 0.034(3) 0.025(3) 0.014(2) 0.003(2) 0.005(2) 0.005(2)
C24A 0.035(3) 0.031(3) 0.022(3) 0.005(2) 0.007(2) 0.010(2)
C25A 0.031(3) 0.044(4) 0.030(3) 0.000(3) 0.005(2) -0.005(3)
C26A 0.055(4) 0.025(3) 0.032(3) 0.008(2) 0.009(3) -0.005(3)
C27A 0.054(4) 0.028(3) 0.031(3) 0.009(2) 0.008(2) 0.012(3)
C28A 0.037(3) 0.030(3) 0.025(3) 0.007(2) 0.008(2) 0.008(2)
C29A 0.043(3) 0.029(3) 0.043(3) 0.002(3) 0.017(3) 0.001(2)
N1B 0.0241(19) 0.018(2) 0.0176(19) 0.0043(16) 0.0036(15) 0.0030(15)
S1B 0.0227(6) 0.0196(6) 0.0225(6) 0.0066(5) 0.0040(5) 0.0014(5)
O1B 0.0222(16) 0.0269(18) 0.0289(19) 0.0091(15) 0.0064(14) -0.0002(14)
C1B 0.017(2) 0.021(3) 0.017(2) 0.001(2) 0.0029(17) 0.0032(18)
C2B 0.015(2) 0.020(2) 0.022(2) 0.0052(19) 0.0077(17) 0.0044(18)
N2B 0.033(2) 0.018(2) 0.029(2) 0.0058(18) 0.0028(17) 0.0021(19)
O2B 0.0203(17) 0.0242(19) 0.040(2) 0.0089(16) 0.0040(14) -0.0003(13)
C3B 0.016(2) 0.019(2) 0.018(2) 0.0026(19) 0.0039(17) 0.0040(18)
C4B 0.012(2) 0.024(2) 0.023(2) -0.0015(19) 0.0078(17) 0.0051(18)
O4B 0.039(2) 0.0260(19) 0.038(2) 0.0118(16) 0.0171(17) 0.0075(15)
C5B 0.019(2) 0.020(2) 0.022(2) 0.0028(19) 0.0056(18) 0.0087(18)
C6B 0.014(2) 0.018(2) 0.018(2) -0.0019(19) 0.0032(17) 0.0055(17)
C7B 0.020(2) 0.022(3) 0.019(2) 0.001(2) 0.0033(17) 0.0077(19)
C8B 0.031(3) 0.021(2) 0.031(3) 0.006(2) 0.006(2) 0.012(2)
C9B 0.043(3) 0.025(3) 0.034(3) 0.011(2) 0.015(2) 0.017(2)
C10B 0.029(3) 0.017(3) 0.029(3) 0.005(2) 0.009(2) 0.001(2)
C11B 0.021(2) 0.018(2) 0.023(2) 0.003(2) 0.0041(18) 0.0033(19)
C12B 0.018(2) 0.023(3) 0.024(2) 0.004(2) 0.0077(18) 0.0052(18)
C13B 0.020(2) 0.024(3) 0.026(3) 0.004(2) 0.0103(19) 0.0088(19)
C14B 0.016(2) 0.018(2) 0.020(2) -0.0001(19) 0.0034(17) 0.0036(18)
C15B 0.016(2) 0.021(2) 0.019(2) 0.003(2) 0.0040(18) 0.0064(19)
C16B 0.019(2) 0.022(3) 0.026(3) 0.006(2) 0.0093(19) 0.0085(19)
C17B 0.025(2) 0.019(2) 0.023(2) 0.004(2) 0.0118(19) 0.0093(19)
C18B 0.019(2) 0.020(3) 0.021(2) 0.002(2) 0.0082(19) 0.0036(19)
C19B 0.023(2) 0.025(2) 0.025(2) 0.006(2) 0.0090(19) 0.005(2)
C20B 0.023(2) 0.029(3) 0.032(3) 0.000(2) 0.003(2) 0.004(2)
C21B 0.015(2) 0.022(2) 0.024(3) 0.004(2) 0.0043(18) 0.0045(18)
C22B 0.022(2) 0.022(3) 0.017(2) 0.003(2) 0.0038(18) 0.0035(19)
C23B 0.029(3) 0.024(3) 0.009(2) 0.004(2) 0.0040(18) 0.006(2)
C24B 0.026(2) 0.028(3) 0.019(3) 0.008(2) 0.0044(19) 0.002(2)
C25B 0.031(3) 0.034(3) 0.026(3) 0.008(2) 0.005(2) 0.012(2)
C26B 0.052(3) 0.023(3) 0.024(3) 0.008(2) 0.013(2) 0.015(2)
C27B 0.040(3) 0.022(3) 0.030(3) 0.010(2) 0.011(2) 0.001(2)
C28B 0.029(3) 0.030(3) 0.022(3) 0.007(2) 0.009(2) 0.007(2)
C29B 0.041(3) 0.036(3) 0.033(3) 0.004(3) 0.004(2) 0.017(2)
O1W 0.035(2) 0.035(2) 0.037(2) 0.0131(19) 0.0096(17) 0.0098(17)
O2W 0.0236(19) 0.042(2) 0.037(2) 0.0214(19) 0.0123(16) 0.0174(17)
O3W 0.046(2) 0.040(2) 0.037(2) 0.0147(19) 0.0168(18) 0.0187(18)
O4W 0.0257(19) 0.047(2) 0.053(3) 0.032(2) 0.0159(18) 0.0135(17)

loop_
_atom_type_symbol
_atom_type_description
_atom_type_scat_dispersion_real
_atom_type_scat_dispersion_imag
_atom_type_scat_source
C C 0.0033 0.0016 'International Tables Vol C Tables 4.2.6.8 and 6.1.1.4'
H H 0.0000 0.0000 'International Tables Vol C Tables 4.2.6.8 and 6.1.1.4'
N N 0.0061 0.0033 'International Tables Vol C Tables 4.2.6.8 and 6.1.1.4'
O O 0.0106 0.0060 'International Tables Vol C Tables 4.2.6.8 and 6.1.1.4'
S S 0.1246 0.1234 'International Tables Vol C Tables 4.2.6.8 and 6.1.1.4'

loop_
_geom_angle_atom_site_label_1
_geom_angle_atom_site_label_2
_geom_angle_atom_site_label_3
_geom_angle
C20A N1A C1A 121.8(3)
C20A N1A S1A 116.4(3)
C1A N1A S1A 121.1(3)
O2A S1A O1A 117.35(19)
O2A S1A N1A 106.74(19)
O1A S1A N1A 110.63(19)
O2A S1A N2A 112.9(2)
O1A S1A N2A 104.9(2)
N1A S1A N2A 103.5(2)
C18B N3B C3B 125.0(4)
C18B N3B H11A 111(3)
C3B N3B H11A 123(3)
C18A N3A C3A 126.2(4)
C18A N3A H11B 116(3)
C3A N3A H11B 117(3)
N1A C1A C2A 110.3(3)
N1A C1A C17A 111.7(3)
C2A C1A C17A 111.4(3)
N1A C1A H1A 107.7
C2A C1A H1A 107.7
C17A C1A H1A 107.7
C1A C2A C3A 112.6(3)
C1A C2A H2AA 109.1
C3A C2A H2AA 109.1
C1A C2A H2AB 109.1
C3A C2A H2AB 109.1
H2AA C2A H2AB 107.8
C29A N2A S1A 117.1(4)
C29A N2A H3B 125(4)
S1A N2A H3B 103(4)
N3A C3A C2A 108.7(3)
N3A C3A C4A 107.7(3)
C2A C3A C4A 110.3(3)
N3A C3A C15A 108.8(3)
C2A C3A C15A 110.9(3)
C4A C3A C15A 110.4(3)
C5A C4A C3A 113.2(4)
C5A C4A H4AA 108.9
C3A C4A H4AA 108.9
C5A C4A H4AB 108.9
C3A C4A H4AB 108.9
H4AA C4A H4AB 107.8
C4A C5A C6A 112.7(4)
C4A C5A H5AA 109.1
C6A C5A H5AA 109.1
C4A C5A H5AB 109.1
C6A C5A H5AB 109.1
H5AA C5A H5AB 107.8
C7A C6A C5A 111.6(3)
C7A C6A C14A 109.3(3)
C5A C6A C14A 110.0(3)
C7A C6A H6A 108.6
C5A C6A H6A 108.6
C14A C6A H6A 108.6
C6A C7A C8A 119.8(4)
C6A C7A C11A 113.1(3)
C8A C7A C11A 104.1(3)
C6A C7A H7A 106.3
C8A C7A H7A 106.3
C11A C7A H7A 106.3
C7A C8A C9A 102.7(4)
C7A C8A H8AA 111.2
C9A C8A H8AA 111.2
C7A C8A H8AB 111.2
C9A C8A H8AB 111.2
H8AA C8A H8AB 109.1
C10A C9A C8A 105.8(4)
C10A C9A H9AA 110.6
C8A C9A H9AA 110.6
C10A C9A H9AB 110.6
C8A C9A H9AB 110.6
H9AA C9A H9AB 108.7
O4A C10A C11A 126.6(4)
O4A C10A C9A 125.5(4)
C11A C10A C9A 107.8(4)
C12A C11A C10A 117.4(4)
C12A C11A C21A 111.3(4)
C10A C11A C21A 104.2(4)
C12A C11A C7A 109.6(4)
C10A C11A C7A 100.4(3)
C21A C11A C7A 113.5(4)
C11A C12A C13A 109.5(4)
C11A C12A H12A 109.8
C13A C12A H12A 109.8
C11A C12A H12B 109.8
C13A C12A H12B 109.8
H12A C12A H12B 108.2
C12A C13A C14A 113.2(4)
C12A C13A H13A 108.9
C14A C13A H13A 108.9
C12A C13A H13B 108.9
C14A C13A H13B 108.9
H13A C13A H13B 107.7
C13A C14A C6A 111.8(3)
C13A C14A C15A 113.5(3)
C6A C14A C15A 111.9(3)
C13A C14A H14A 106.4
C6A C14A H14A 106.4
C15A C14A H14A 106.4
C22A C15A C16A 107.3(3)
C22A C15A C14A 109.8(3)
C16A C15A C14A 110.8(3)
C22A C15A C3A 111.6(3)
C16A C15A C3A 108.4(3)
C14A C15A C3A 108.8(3)
C17A C16A C15A 114.8(3)
C17A C16A H16A 108.6
C15A C16A H16A 108.6
C17A C16A H16B 108.6
C15A C16A H16B 108.6
H16A C16A H16B 107.5
C16A C17A C1A 109.5(3)
C16A C17A H17A 109.8
C1A C17A H17A 109.8
C16A C17A H17B 109.8
C1A C17A H17B 109.8
H17A C17A H17B 108.2
O3A C18A N3A 122.9(4)
O3A C18A C19A 120.7(4)
N3A C18A C19A 116.4(4)
C18A C19A H19A 109.5
C18A C19A H19B 109.5
H19A C19A H19B 109.5
C18A C19A H19C 109.5
H19A C19A H19C 109.5
H19B C19A H19C 109.5
N1A C20A C23A 113.3(4)
N1A C20A H20D 108.9
C23A C20A H20D 108.9
N1A C20A H20E 108.9
C23A C20A H20E 108.9
H20D C20A H20E 107.7
C11A C21A H21A 109.5
C11A C21A H21B 109.5
H21A C21A H21B 109.5
C11A C21A H21C 109.5
H21A C21A H21C 109.5
H21B C21A H21C 109.5
C15A C22A H22A 109.5
C15A C22A H22B 109.5
H22A C22A H22B 109.5
C15A C22A H22C 109.5
H22A C22A H22C 109.5
H22B C22A H22C 109.5
C28A C23A C24A 118.9(5)
C28A C23A C20A 121.8(4)
C24A C23A C20A 119.3(4)
C25A C24A C23A 119.5(5)
C25A C24A H24A 120.2
C23A C24A H24A 120.2
C24A C25A C26A 121.3(5)
C24A C25A H25A 119.4
C26A C25A H25A 119.4
C27A C26A C25A 119.5(5)
C27A C26A H26A 120.3
C25A C26A H26A 120.3
C26A C27A C28A 120.0(5)
C26A C27A H27A 120.0
C28A C27A H27A 120.0
C23A C28A C27A 120.8(5)
C23A C28A H28A 119.6
C27A C28A H28A 119.6
N2A C29A H29A 109.5
N2A C29A H29B 109.5
H29A C29A H29B 109.5
N2A C29A H29C 109.5
H29A C29A H29C 109.5
H29B C29A H29C 109.5
C22B N1B C1B 121.4(3)
C22B N1B S1B 117.5(3)
C1B N1B S1B 121.0(3)
O2B S1B O1B 117.4(2)
O2B S1B N1B 111.69(19)
O1B S1B N1B 106.23(19)
O2B S1B N2B 105.3(2)
O1B S1B N2B 112.4(2)
N1B S1B N2B 103.0(2)
N1B C1B C17B 113.0(3)
N1B C1B C2B 111.1(3)
C17B C1B C2B 111.4(4)
N1B C1B H1B 107.0
C17B C1B H1B 107.0
C2B C1B H1B 107.0
C1B C2B C3B 112.3(3)
C1B C2B H2BA 109.1
C3B C2B H2BA 109.1
C1B C2B H2BB 109.1
C3B C2B H2BB 109.1
H2BA C2B H2BB 107.9
C29B N2B S1B 116.8(3)
C29B N2B H3A 104(3)
S1B N2B H3A 117(3)
N3B C3B C4B 109.1(3)
N3B C3B C2B 107.8(3)
C4B C3B C2B 110.0(3)
N3B C3B C15B 108.4(3)
C4B C3B C15B 110.7(3)
C2B C3B C15B 110.7(3)
C5B C4B C3B 113.9(3)
C5B C4B H4BA 108.8
C3B C4B H4BA 108.8
C5B C4B H4BB 108.8
C3B C4B H4BB 108.8
H4BA C4B H4BB 107.7
C6B C5B C4B 112.3(3)
C6B C5B H5BA 109.2
C4B C5B H5BA 109.2
C6B C5B H5BB 109.2
C4B C5B H5BB 109.2
H5BA C5B H5BB 107.9
C5B C6B C7B 111.9(3)
C5B C6B C14B 109.7(3)
C7B C6B C14B 109.5(3)
C5B C6B H6B 108.6
C7B C6B H6B 108.6
C14B C6B H6B 108.6
C6B C7B C8B 120.2(4)
C6B C7B C11B 112.2(3)
C8B C7B C11B 103.9(3)
C6B C7B H7B 106.6
C8B C7B H7B 106.6
C11B C7B H7B 106.6
C7B C8B C9B 103.5(4)
C7B C8B H8BA 111.1
C9B C8B H8BA 111.1
C7B C8B H8BB 111.1
C9B C8B H8BB 111.1
H8BA C8B H8BB 109.0
C10B C9B C8B 105.3(4)
C10B C9B H9BA 110.7
C8B C9B H9BA 110.7
C10B C9B H9BB 110.7
C8B C9B H9BB 110.7
H9BA C9B H9BB 108.8
O4B C10B C11B 126.3(4)
O4B C10B C9B 125.2(4)
C11B C10B C9B 108.4(4)
C10B C11B C12B 117.7(4)
C10B C11B C7B 100.8(3)
C12B C11B C7B 109.3(4)
C10B C11B C20B 104.6(4)
C12B C11B C20B 111.1(4)
C7B C11B C20B 113.0(4)
C11B C12B C13B 110.5(4)
C11B C12B H12C 109.6
C13B C12B H12C 109.6
C11B C12B H12D 109.6
C13B C12B H12D 109.6
H12C C12B H12D 108.1
C12B C13B C14B 113.8(4)
C12B C13B H13C 108.8
C14B C13B H13C 108.8
C12B C13B H13D 108.8
C14B C13B H13D 108.8
H13C C13B H13D 107.7
C13B C14B C6B 113.1(3)
C13B C14B C15B 112.6(3)
C6B C14B C15B 111.9(3)
C13B C14B H14B 106.2
C6B C14B H14B 106.2
C15B C14B H14B 106.2
C16B C15B C21B 107.6(3)
C16B C15B C14B 111.0(3)
C21B C15B C14B 110.2(4)
C16B C15B C3B 108.6(3)
C21B C15B C3B 110.3(3)
C14B C15B C3B 109.2(3)
C17B C16B C15B 114.1(3)
C17B C16B H16C 108.7
C15B C16B H16C 108.7
C17B C16B H16D 108.7
C15B C16B H16D 108.7
H16C C16B H16D 107.6
C1B C17B C16B 108.5(3)
C1B C17B H17C 110.0
C16B C17B H17C 110.0
C1B C17B H17D 110.0
C16B C17B H17D 110.0
H17C C17B H17D 108.4
O3B C18B N3B 124.0(4)
O3B C18B C19B 119.9(4)
N3B C18B C19B 116.1(4)
C18B C19B H19D 109.5
C18B C19B H19E 109.5
H19D C19B H19E 109.5
C18B C19B H19F 109.5
H19D C19B H19F 109.5
H19E C19B H19F 109.5
C11B C20B H20A 109.5
C11B C20B H20B 109.5
H20A C20B H20B 109.5
C11B C20B H20C 109.5
H20A C20B H20C 109.5
H20B C20B H20C 109.5
C15B C21B H21D 109.5
C15B C21B H21E 109.5
H21D C21B H21E 109.5
C15B C21B H21F 109.5
H21D C21B H21F 109.5
H21E C21B H21F 109.5
N1B C22B C23B 112.6(4)
N1B C22B H22D 109.1
C23B C22B H22D 109.1
N1B C22B H22E 109.1
C23B C22B H22E 109.1
H22D C22B H22E 107.8
C28B C23B C24B 118.4(4)
C28B C23B C22B 121.8(4)
C24B C23B C22B 119.9(4)
C25B C24B C23B 120.1(4)
C25B C24B H24B 120.0
C23B C24B H24B 120.0
C26B C25B C24B 121.1(5)
C26B C25B H25B 119.5
C24B C25B H25B 119.5
C27B C26B C25B 119.2(5)
C27B C26B H26B 120.4
C25B C26B H26B 120.4
C26B C27B C28B 120.2(4)
C26B C27B H27B 119.9
C28B C27B H27B 119.9
C23B C28B C27B 121.1(4)
C23B C28B H28B 119.4
C27B C28B H28B 119.4
N2B C29B H29D 109.5
N2B C29B H29E 109.5
H29D C29B H29E 109.5
N2B C29B H29F 109.5
H29D C29B H29F 109.5
H29E C29B H29F 109.5
H12W O1W H11W 109(5)
H22W O2W H21W 104(5)
H32W O3W H31W 112(3)
H42W O4W H41W 114(3)

loop_
_geom_bond_atom_site_label_1
_geom_bond_atom_site_label_2
_geom_bond_distance
N1A C20A 1.477(6)
N1A C1A 1.489(5)
N1A S1A 1.618(4)
S1A O2A 1.425(3)
S1A O1A 1.437(3)
S1A N2A 1.627(4)
N3B C18B 1.339(6)
N3B C3B 1.484(6)
N3B H11A 0.88(5)
O3B C18B 1.233(5)
N3A C18A 1.326(6)
N3A C3A 1.481(6)
N3A H11B 0.72(4)
O3A C18A 1.243(5)
C1A C2A 1.526(6)
C1A C17A 1.530(6)
C1A H1A 0.9800
C2A C3A 1.539(6)
C2A H2AA 0.9700
C2A H2AB 0.9700
N2A C29A 1.459(7)
N2A H3B 0.81(5)
C3A C4A 1.548(6)
C3A C15A 1.569(6)
C4A C5A 1.511(6)
C4A H4AA 0.9700
C4A H4AB 0.9700
O4A C10A 1.205(6)
C5A C6A 1.520(6)
C5A H5AA 0.9700
C5A H5AB 0.9700
C6A C7A 1.516(6)
C6A C14A 1.548(6)
C6A H6A 0.9800
C7A C8A 1.533(6)
C7A C11A 1.538(6)
C7A H7A 0.9800
C8A C9A 1.543(7)
C8A H8AA 0.9700
C8A H8AB 0.9700
C9A C10A 1.527(7)
C9A H9AA 0.9700
C9A H9AB 0.9700
C10A C11A 1.520(7)
C11A C12A 1.513(6)
C11A C21A 1.537(7)
C12A C13A 1.531(6)
C12A H12A 0.9700
C12A H12B 0.9700
C13A C14A 1.544(6)
C13A H13A 0.9700
C13A H13B 0.9700
C14A C15A 1.564(6)
C14A H14A 0.9800
C15A C22A 1.541(6)
C15A C16A 1.548(6)
C16A C17A 1.521(6)
C16A H16A 0.9700
C16A H16B 0.9700
C17A H17A 0.9700
C17A H17B 0.9700
C18A C19A 1.501(7)
C19A H19A 0.9600
C19A H19B 0.9600
C19A H19C 0.9600
C20A C23A 1.511(7)
C20A H20D 0.9700
C20A H20E 0.9700
C21A H21A 0.9600
C21A H21B 0.9600
C21A H21C 0.9600
C22A H22A 0.9600
C22A H22B 0.9600
C22A H22C 0.9600
C23A C28A 1.373(7)
C23A C24A 1.399(7)
C24A C25A 1.376(7)
C24A H24A 0.9300
C25A C26A 1.382(8)
C25A H25A 0.9300
C26A C27A 1.360(7)
C26A H26A 0.9300
C27A C28A 1.400(7)
C27A H27A 0.9300
C28A H28A 0.9300
C29A H29A 0.9600
C29A H29B 0.9600
C29A H29C 0.9600
N1B C22B 1.475(5)
N1B C1B 1.483(5)
N1B S1B 1.612(4)
S1B O2B 1.426(3)
S1B O1B 1.434(3)
S1B N2B 1.623(4)
C1B C17B 1.520(6)
C1B C2B 1.527(6)
C1B H1B 0.9800
C2B C3B 1.542(6)
C2B H2BA 0.9700
C2B H2BB 0.9700
N2B C29B 1.478(6)
N2B H3A 0.91(6)
C3B C4B 1.535(6)
C3B C15B 1.571(6)
C4B C5B 1.529(6)
C4B H4BA 0.9700
C4B H4BB 0.9700
O4B C10B 1.210(5)
C5B C6B 1.518(6)
C5B H5BA 0.9700
C5B H5BB 0.9700
C6B C7B 1.521(6)
C6B C14B 1.549(6)
C6B H6B 0.9800
C7B C8B 1.535(6)
C7B C11B 1.543(6)
C7B H7B 0.9800
C8B C9B 1.544(7)
C8B H8BA 0.9700
C8B H8BB 0.9700
C9B C10B 1.528(7)
C9B H9BA 0.9700
C9B H9BB 0.9700
C10B C11B 1.504(6)
C11B C12B 1.521(6)
C11B C20B 1.544(6)
C12B C13B 1.526(6)
C12B H12C 0.9700
C12B H12D 0.9700
C13B C14B 1.534(6)
C13B H13C 0.9700
C13B H13D 0.9700
C14B C15B 1.561(6)
C14B H14B 0.9800
C15B C16B 1.546(6)
C15B C21B 1.548(6)
C16B C17B 1.522(6)
C16B H16C 0.9700
C16B H16D 0.9700
C17B H17C 0.9700
C17B H17D 0.9700
C18B C19B 1.512(6)
C19B H19D 0.9600
C19B H19E 0.9600
C19B H19F 0.9600
C20B H20A 0.9600
C20B H20B 0.9600
C20B H20C 0.9600
C21B H21D 0.9600
C21B H21E 0.9600
C21B H21F 0.9600
C22B C23B 1.506(6)
C22B H22D 0.9700
C22B H22E 0.9700
C23B C28B 1.377(7)
C23B C24B 1.397(6)
C24B C25B 1.384(7)
C24B H24B 0.9300
C25B C26B 1.376(7)
C25B H25B 0.9300
C26B C27B 1.375(7)
C26B H26B 0.9300
C27B C28B 1.391(7)
C27B H27B 0.9300
C28B H28B 0.9300
C29B H29D 0.9600
C29B H29E 0.9600
C29B H29F 0.9600
O1W H12W 0.86(6)
O1W H11W 0.95(7)
O2W H22W 0.85(5)
O2W H21W 0.94(6)
O3W H32W 0.844(17)
O3W H31W 0.837(17)
O4W H42W 0.821(17)
O4W H41W 0.842(17)

loop_
_geom_torsion_atom_site_label_1
_geom_torsion_atom_site_label_2
_geom_torsion_atom_site_label_3
_geom_torsion_atom_site_label_4
_geom_torsion
C20A N1A S1A O2A 175.5(3)
C1A N1A S1A O2A -13.7(4)
C20A N1A S1A O1A 46.8(4)
C1A N1A S1A O1A -142.5(3)
C20A N1A S1A N2A -65.1(3)
C1A N1A S1A N2A 105.6(3)
C20A N1A C1A C2A -94.9(4)
S1A N1A C1A C2A 94.9(4)
C20A N1A C1A C17A 29.6(5)
S1A N1A C1A C17A -140.6(3)
N1A C1A C2A C3A -178.9(3)
C17A C1A C2A C3A 56.5(5)
O2A S1A N2A C29A 48.7(5)
O1A S1A N2A C29A 177.6(4)
N1A S1A N2A C29A -66.4(4)
C18A N3A C3A C2A 60.2(5)
C18A N3A C3A C4A -59.3(5)
C18A N3A C3A C15A -178.9(4)
C1A C2A C3A N3A 64.0(4)
C1A C2A C3A C4A -178.2(3)
C1A C2A C3A C15A -55.5(5)
N3A C3A C4A C5A -172.9(3)
C2A C3A C4A C5A 68.7(5)
C15A C3A C4A C5A -54.3(5)
C3A C4A C5A C6A 54.5(5)
C4A C5A C6A C7A -176.3(4)
C4A C5A C6A C14A -54.8(5)
C5A C6A C7A C8A -58.5(5)
C14A C6A C7A C8A 179.6(4)
C5A C6A C7A C11A 178.1(4)
C14A C6A C7A C11A 56.3(4)
C6A C7A C8A C9A -166.8(4)
C11A C7A C8A C9A -39.2(4)
C7A C8A C9A C10A 19.2(5)
C8A C9A C10A O4A -170.5(4)
C8A C9A C10A C11A 7.8(5)
O4A C10A C11A C12A 28.4(7)
C9A C10A C11A C12A -149.8(4)
O4A C10A C11A C21A -95.3(5)
C9A C10A C11A C21A 86.5(4)
O4A C10A C11A C7A 147.0(5)
C9A C10A C11A C7A -31.2(4)
C6A C7A C11A C12A -60.7(5)
C8A C7A C11A C12A 167.6(4)
C6A C7A C11A C10A 175.1(4)
C8A C7A C11A C10A 43.4(4)
C6A C7A C11A C21A 64.5(5)
C8A C7A C11A C21A -67.2(5)
C10A C11A C12A C13A 171.4(4)
C21A C11A C12A C13A -68.7(5)
C7A C11A C12A C13A 57.8(5)
C11A C12A C13A C14A -55.5(5)
C12A C13A C14A C6A 52.5(5)
C12A C13A C14A C15A -179.8(4)
C7A C6A C14A C13A -51.2(4)
C5A C6A C14A C13A -174.0(4)
C7A C6A C14A C15A -179.7(3)
C5A C6A C14A C15A 57.4(4)
C13A C14A C15A C22A -62.9(4)
C6A C14A C15A C22A 64.7(4)
C13A C14A C15A C16A 55.5(5)
C6A C14A C15A C16A -176.9(3)
C13A C14A C15A C3A 174.6(3)
C6A C14A C15A C3A -57.8(4)
N3A C3A C15A C22A 51.4(4)
C2A C3A C15A C22A 170.9(3)
C4A C3A C15A C22A -66.5(5)
N3A C3A C15A C16A -66.7(4)
C2A C3A C15A C16A 52.8(4)
C4A C3A C15A C16A 175.4(3)
N3A C3A C15A C14A 172.7(3)
C2A C3A C15A C14A -67.8(4)
C4A C3A C15A C14A 54.8(4)
C22A C15A C16A C17A -176.1(3)
C14A C15A C16A C17A 64.0(4)
C3A C15A C16A C17A -55.4(5)
C15A C16A C17A C1A 56.6(5)
N1A C1A C17A C16A -178.8(3)
C2A C1A C17A C16A -55.0(5)
C3A N3A C18A O3A 0.6(7)
C3A N3A C18A C19A 179.6(4)
C1A N1A C20A C23A 70.4(5)
S1A N1A C20A C23A -119.0(4)
N1A C20A C23A C28A -118.5(5)
N1A C20A C23A C24A 63.4(5)
C28A C23A C24A C25A -0.3(7)
C20A C23A C24A C25A 177.8(4)
C23A C24A C25A C26A 1.1(8)
C24A C25A C26A C27A -0.2(8)
C25A C26A C27A C28A -1.4(8)
C24A C23A C28A C27A -1.3(7)
C20A C23A C28A C27A -179.4(4)
C26A C27A C28A C23A 2.2(8)
C22B N1B S1B O2B 46.9(4)
C1B N1B S1B O2B -136.2(3)
C22B N1B S1B O1B 176.0(3)
C1B N1B S1B O1B -7.0(4)
C22B N1B S1B N2B -65.7(3)
C1B N1B S1B N2B 111.3(3)
C22B N1B C1B C17B 38.2(5)
S1B N1B C1B C17B -138.7(3)
C22B N1B C1B C2B -87.9(4)
S1B N1B C1B C2B 95.2(4)
N1B C1B C2B C3B -175.5(3)
C17B C1B C2B C3B 57.6(5)
O2B S1B N2B C29B 178.4(4)
O1B S1B N2B C29B 49.5(4)
N1B S1B N2B C29B -64.4(4)
C18B N3B C3B C4B -57.4(5)
C18B N3B C3B C2B 62.1(5)
C18B N3B C3B C15B -178.1(4)
C1B C2B C3B N3B 63.7(4)
C1B C2B C3B C4B -177.4(3)
C1B C2B C3B C15B -54.6(5)
N3B C3B C4B C5B -171.7(3)
C2B C3B C4B C5B 70.2(4)
C15B C3B C4B C5B -52.5(5)
C3B C4B C5B C6B 53.7(5)
C4B C5B C6B C7B -176.7(4)
C4B C5B C6B C14B -55.1(5)
C5B C6B C7B C8B -59.0(5)
C14B C6B C7B C8B 179.3(4)
C5B C6B C7B C11B 178.4(3)
C14B C6B C7B C11B 56.7(5)
C6B C7B C8B C9B -163.5(4)
C11B C7B C8B C9B -37.0(4)
C7B C8B C9B C10B 16.8(5)
C8B C9B C10B O4B -168.7(4)
C8B C9B C10B C11B 9.9(5)
O4B C10B C11B C12B 27.9(7)
C9B C10B C11B C12B -150.7(4)
O4B C10B C11B C7B 146.5(5)
C9B C10B C11B C7B -32.1(5)
O4B C10B C11B C20B -96.1(5)
C9B C10B C11B C20B 85.4(4)
C6B C7B C11B C10B 173.8(4)
C8B C7B C11B C10B 42.4(4)
C6B C7B C11B C12B -61.6(5)
C8B C7B C11B C12B 167.0(4)
C6B C7B C11B C20B 62.7(5)
C8B C7B C11B C20B -68.7(5)
C10B C11B C12B C13B 171.6(4)
C7B C11B C12B C13B 57.6(5)
C20B C11B C12B C13B -67.8(5)
C11B C12B C13B C14B -52.9(5)
C12B C13B C14B C6B 49.3(5)
C12B C13B C14B C15B 177.3(4)
C5B C6B C14B C13B -173.0(4)
C7B C6B C14B C13B -49.9(5)
C5B C6B C14B C15B 58.6(4)
C7B C6B C14B C15B -178.3(3)
C13B C14B C15B C16B 53.8(4)
C6B C14B C15B C16B -177.5(3)
C13B C14B C15B C21B -65.3(4)
C6B C14B C15B C21B 63.4(4)
C13B C14B C15B C3B 173.4(3)
C6B C14B C15B C3B -57.8(4)
N3B C3B C15B C16B -65.6(4)
C4B C3B C15B C16B 174.7(3)
C2B C3B C15B C16B 52.4(4)
N3B C3B C15B C21B 52.0(4)
C4B C3B C15B C21B -67.7(4)
C2B C3B C15B C21B 170.0(3)
N3B C3B C15B C14B 173.2(3)
C4B C3B C15B C14B 53.6(4)
C2B C3B C15B C14B -68.8(4)
C21B C15B C16B C17B -175.9(3)
C14B C15B C16B C17B 63.5(5)
C3B C15B C16B C17B -56.5(5)
N1B C1B C17B C16B 176.7(3)
C2B C1B C17B C16B -57.4(5)
C15B C16B C17B C1B 58.9(5)
C3B N3B C18B O3B 6.3(7)
C3B N3B C18B C19B -173.3(4)
C1B N1B C22B C23B 67.9(5)
S1B N1B C22B C23B -115.1(4)
N1B C22B C23B C28B -119.9(4)
N1B C22B C23B C24B 61.1(5)
C28B C23B C24B C25B 0.2(6)
C22B C23B C24B C25B 179.2(4)
C23B C24B C25B C26B 0.6(7)
C24B C25B C26B C27B -0.2(7)
C25B C26B C27B C28B -0.9(7)
C24B C23B C28B C27B -1.3(7)
C22B C23B C28B C27B 179.7(4)
C26B C27B C28B C23B 1.7(7)
